data_2228600
loop_
_publ_author_name
'Mohamadin, Mohamad Isa'
'Abdullah, Norbani'
'Lo, Kong Mun'
'Ng, Seik Weng'

_publ_section_title
;
 Aqua(2,2'-bipyridine-\k^2^<i>N</i>,<i>N</i>')bis(4-iodobenzoato-\k<i>O</i>)copper(II)
;
_journal_coeditor_code XU5068
_journal_issue 12
_journal_name_full 'Acta Crystallographica Section E'
_journal_page_first m1530
_journal_paper_doi 10.1107/S1600536810044995
_journal_volume 66
_journal_year 2010
_chemical_formula_iupac '[Cu (C7 H4 I O2)2 (C10 H8 N2) (H2 O)]'
_chemical_formula_moiety 'C24 H18 Cu I2 N2 O5'
_chemical_formula_sum 'C24 H18 Cu I2 N2 O5'
_chemical_formula_weight 731.74
_chemical_name_systematic
;
Aqua(2,2'-bipyridine-\k^2^<i>N</i>,<i>N</i>')bis(4-iodobenzoato-
\k<i>O</i>)copper(II)
;
_space_group_IT_number 14
_symmetry_cell_setting monoclinic
_symmetry_space_group_name_Hall '-P 2ybc'
_symmetry_space_group_name_H-M 'P 1 21/c 1'
_atom_sites_solution_hydrogens geom
_atom_sites_solution_primary direct
_atom_sites_solution_secondary difmap
_audit_creation_method SHELXL-97
_cell_angle_alpha 90.00
_cell_angle_beta 103.2980(10)
_cell_angle_gamma 90.00
_cell_formula_units_Z 4
_cell_length_a 13.0571(2)
_cell_length_b 16.0724(2)
_cell_length_c 11.9605(2)
_cell_measurement_reflns_used 1215
_cell_measurement_temperature 100(2)
_cell_measurement_theta_max 24.2
_cell_measurement_theta_min 2.5
_cell_volume 2442.72(6)
_computing_cell_refinement 'SAINT (Bruker, 2009)'
_computing_data_collection 'APEX2 (Bruker, 2009)'
_computing_data_reduction 'SAINT (Bruker, 2009)'
_computing_molecular_graphics 'X-SEED (Barbour, 2001)'
_computing_publication_material 'publCIF (Westrip, 2010)'
_computing_structure_refinement 'SHELXL97 (Sheldrick, 2008)'
_computing_structure_solution 'SHELXS97 (Sheldrick, 2008)'
_diffrn_ambient_temperature 100(2)
_diffrn_measured_fraction_theta_full 0.978
_diffrn_measured_fraction_theta_max 0.978
_diffrn_measurement_device_type 'Bruker SMART APEX'
_diffrn_measurement_method \w
_diffrn_radiation_monochromator graphite
_diffrn_radiation_source 'fine-focus sealed tube'
_diffrn_radiation_type MoK\a
_diffrn_radiation_wavelength 0.71073
_diffrn_reflns_av_R_equivalents 0.092
_diffrn_reflns_av_sigmaI/netI 0.0775
_diffrn_reflns_limit_h_max 15
_diffrn_reflns_limit_h_min -15
_diffrn_reflns_limit_k_max 19
_diffrn_reflns_limit_k_min 0
_diffrn_reflns_limit_l_max 14
_diffrn_reflns_limit_l_min 0
_diffrn_reflns_number 33957
_diffrn_reflns_theta_full 25.13
_diffrn_reflns_theta_max 25.13
_diffrn_reflns_theta_min 2.04
_diffrn_standards_decay_% 0
_diffrn_standards_interval_count 0
_diffrn_standards_interval_time 0
_diffrn_standards_number 0
_exptl_absorpt_coefficient_mu 3.460
_exptl_absorpt_correction_T_max 0.4234
_exptl_absorpt_correction_T_min 0.4234
_exptl_absorpt_correction_type multi-scan
_exptl_absorpt_process_details '(<i>TWINABS</i>; Bruker, 2009)'
_exptl_crystal_colour Blue
_exptl_crystal_density_diffrn 1.990
_exptl_crystal_density_method 'not measured'
_exptl_crystal_description Cube
_exptl_crystal_F_000 1404
_exptl_crystal_size_max 0.30
_exptl_crystal_size_mid 0.30
_exptl_crystal_size_min 0.30
_refine_diff_density_max 1.706
_refine_diff_density_min -1.688
_refine_ls_extinction_method none
_refine_ls_goodness_of_fit_ref 1.076
_refine_ls_hydrogen_treatment constr
_refine_ls_matrix_type full
_refine_ls_number_parameters 310
_refine_ls_number_reflns 5698
_refine_ls_number_restraints 0
_refine_ls_restrained_S_all 1.076
_refine_ls_R_factor_all 0.0827
_refine_ls_R_factor_gt 0.0582
_refine_ls_shift/su_max 0.001
_refine_ls_shift/su_mean 0.000
_refine_ls_structure_factor_coef Fsqd
_refine_ls_weighting_details 'calc w=1/[\s^2^(Fo^2^)+(0.0870P)^2^+12.0788P] where P=(Fo^2^+2Fc^2^)/3'
_refine_ls_weighting_scheme calc
_refine_ls_wR_factor_gt 0.1510
_refine_ls_wR_factor_ref 0.1749
_reflns_number_gt 4505
_reflns_number_total 5698
_reflns_threshold_expression I>2\s(I)
_cod_data_source_file xu5068.cif
_cod_data_source_block I
_cod_original_sg_symbol_H-M 'P 21/c'
_cod_database_code 2228600
_cod_database_fobs_code 2228600

loop_
_symmetry_equiv_pos_as_xyz
'x, y, z'
'-x, y+1/2, -z+1/2'
'-x, -y, -z'
'x, -y-1/2, z-1/2'

loop_
_atom_site_type_symbol
_atom_site_label
_atom_site_fract_x
_atom_site_fract_y
_atom_site_fract_z
_atom_site_U_iso_or_equiv
_atom_site_adp_type
_atom_site_calc_flag
_atom_site_refinement_flags
_atom_site_occupancy
_atom_site_disorder_assembly
_atom_site_disorder_group
I I1 1.52100(5) 0.77933(4) 0.96178(5) 0.0307(2) Uani d . 1 . .
I I2 0.54254(5) 1.06313(4) 0.81444(6) 0.0370(2) Uani d . 1 . .
Cu Cu1 0.88404(8) 0.70624(6) 0.44393(8) 0.0165(3) Uani d . 1 . .
O O1 0.7975(5) 0.7791(3) 0.5186(5) 0.0189(13) Uani d . 1 . .
O O2 0.7765(5) 0.8878(4) 0.3970(6) 0.0319(16) Uani d . 1 . .
O O3 1.0368(4) 0.7208(3) 0.5695(5) 0.0182(12) Uani d . 1 . .
O O4 1.0982(5) 0.8248(4) 0.4776(5) 0.0220(13) Uani d . 1 . .
O O1W 0.9172(5) 0.7943(3) 0.3446(5) 0.0203(13) Uani d . 1 . .
H H11 0.8773 0.8352 0.3455 0.030 Uiso calc R 1 . .
H H12 0.9801 0.8092 0.3687 0.030 Uiso calc R 1 . .
N N1 0.8380(5) 0.6058(4) 0.5151(6) 0.0162(15) Uani d . 1 . .
N N2 0.9245(5) 0.6191(4) 0.3416(5) 0.0144(14) Uani d . 1 . .
C C1 0.7637(7) 0.8513(5) 0.4846(8) 0.0215(19) Uani d . 1 . .
C C2 0.7064(7) 0.8978(5) 0.5618(7) 0.0209(18) Uani d . 1 . .
C C3 0.6627(7) 0.9757(5) 0.5274(8) 0.024(2) Uani d . 1 . .
H H3 0.6656 0.9967 0.4540 0.029 Uiso calc R 1 . .
C C4 0.6158(7) 1.0224(6) 0.5975(8) 0.028(2) Uani d . 1 . .
H H4 0.5884 1.0759 0.5737 0.034 Uiso calc R 1 . .
C C5 0.6090(7) 0.9913(5) 0.7019(8) 0.0236(19) Uani d . 1 . .
C C6 0.6510(7) 0.9127(5) 0.7390(8) 0.026(2) Uani d . 1 . .
H H6 0.6470 0.8919 0.8122 0.031 Uiso calc R 1 . .
C C7 0.6977(7) 0.8665(5) 0.6682(7) 0.0219(19) Uani d . 1 . .
H H7 0.7245 0.8128 0.6916 0.026 Uiso calc R 1 . .
C C8 1.1036(7) 0.7747(5) 0.5605(7) 0.0195(18) Uani d . 1 . .
C C9 1.2009(7) 0.7822(5) 0.6583(7) 0.0171(17) Uani d . 1 . .
C C10 1.2850(7) 0.8289(5) 0.6483(7) 0.0217(19) Uani d . 1 . .
H H10 1.2808 0.8612 0.5809 0.026 Uiso calc R 1 . .
C C11 1.3773(7) 0.8306(5) 0.7346(7) 0.0222(19) Uani d . 1 . .
H H11A 1.4365 0.8623 0.7263 0.027 Uiso calc R 1 . .
C C12 1.3794(7) 0.7842(5) 0.8332(7) 0.0216(19) Uani d . 1 . .
C C13 1.2941(7) 0.7393(5) 0.8471(8) 0.0235(19) Uani d . 1 . .
H H13 1.2969 0.7096 0.9164 0.028 Uiso calc R 1 . .
C C14 1.2052(7) 0.7373(5) 0.7612(7) 0.0204(18) Uani d . 1 . .
H H14 1.1460 0.7059 0.7703 0.024 Uiso calc R 1 . .
C C15 0.7940(7) 0.6048(5) 0.6056(7) 0.0218(19) Uani d . 1 . .
H H15 0.7804 0.6566 0.6378 0.026 Uiso calc R 1 . .
C C16 0.7670(8) 0.5324(5) 0.6550(8) 0.025(2) Uani d . 1 . .
H H16 0.7364 0.5339 0.7198 0.030 Uiso calc R 1 . .
C C17 0.7866(7) 0.4578(6) 0.6057(8) 0.026(2) Uani d . 1 . .
H H17 0.7687 0.4068 0.6365 0.031 Uiso calc R 1 . .
C C18 0.8320(7) 0.4570(5) 0.5122(8) 0.0230(19) Uani d . 1 . .
H H18 0.8456 0.4059 0.4782 0.028 Uiso calc R 1 . .
C C19 0.8573(6) 0.5329(5) 0.4690(7) 0.0152(17) Uani d . 1 . .
C C20 0.9038(6) 0.5399(5) 0.3673(7) 0.0166(17) Uani d . 1 . .
C C21 0.9213(7) 0.4734(5) 0.3003(8) 0.026(2) Uani d . 1 . .
H H21 0.9065 0.4181 0.3200 0.031 Uiso calc R 1 . .
C C22 0.9603(8) 0.4886(6) 0.2050(7) 0.026(2) Uani d . 1 . .
H H22 0.9734 0.4439 0.1582 0.031 Uiso calc R 1 . .
C C23 0.9802(7) 0.5701(5) 0.1779(8) 0.024(2) Uani d . 1 . .
H H23 1.0054 0.5821 0.1112 0.029 Uiso calc R 1 . .
C C24 0.9627(6) 0.6336(5) 0.2493(7) 0.0195(18) Uani d . 1 . .
H H24 0.9784 0.6892 0.2320 0.023 Uiso calc R 1 . .

loop_
_atom_site_aniso_label
_atom_site_aniso_U_11
_atom_site_aniso_U_22
_atom_site_aniso_U_33
_atom_site_aniso_U_12
_atom_site_aniso_U_13
_atom_site_aniso_U_23
I1 0.0258(3) 0.0370(4) 0.0256(4) 0.0053(3) -0.0018(2) -0.0007(2)
I2 0.0303(4) 0.0424(4) 0.0393(4) 0.0066(3) 0.0099(3) -0.0150(3)
Cu1 0.0216(6) 0.0126(5) 0.0153(5) -0.0010(4) 0.0045(4) 0.0007(4)
O1 0.026(3) 0.016(3) 0.015(3) 0.000(2) 0.007(3) -0.004(2)
O2 0.039(4) 0.029(4) 0.032(4) 0.010(3) 0.017(3) 0.017(3)
O3 0.017(3) 0.020(3) 0.015(3) -0.002(2) 0.000(2) 0.000(2)
O4 0.025(3) 0.021(3) 0.019(3) -0.007(3) 0.003(3) 0.008(2)
O1W 0.025(3) 0.017(3) 0.018(3) 0.000(2) 0.002(3) 0.001(2)
N1 0.020(4) 0.010(3) 0.017(4) -0.003(3) 0.000(3) -0.001(3)
N2 0.016(3) 0.017(4) 0.008(3) 0.003(3) 0.000(3) 0.001(3)
C1 0.016(4) 0.020(5) 0.028(5) 0.004(3) 0.005(4) 0.007(4)
C2 0.017(4) 0.020(4) 0.025(5) -0.001(3) 0.002(4) 0.000(3)
C3 0.025(5) 0.023(5) 0.026(5) 0.000(4) 0.008(4) 0.004(3)
C4 0.022(5) 0.026(5) 0.036(6) 0.001(4) 0.006(4) -0.003(4)
C5 0.015(4) 0.026(5) 0.027(5) 0.003(4) -0.001(4) -0.011(4)
C6 0.021(5) 0.022(5) 0.036(6) -0.001(4) 0.009(4) 0.001(4)
C7 0.017(4) 0.017(4) 0.027(5) 0.001(3) -0.007(4) -0.002(3)
C8 0.023(5) 0.015(4) 0.022(5) 0.003(4) 0.008(4) -0.004(3)
C9 0.020(4) 0.019(4) 0.014(4) 0.004(3) 0.005(3) 0.002(3)
C10 0.030(5) 0.024(5) 0.013(4) 0.002(4) 0.009(4) 0.000(3)
C11 0.019(4) 0.032(5) 0.017(4) -0.005(4) 0.007(4) -0.006(3)
C12 0.029(5) 0.022(4) 0.015(4) 0.009(4) 0.007(4) -0.008(3)
C13 0.026(5) 0.019(4) 0.025(5) 0.005(4) 0.004(4) -0.001(3)
C14 0.025(5) 0.012(4) 0.024(5) 0.004(3) 0.006(4) -0.002(3)
C15 0.024(5) 0.017(4) 0.024(5) 0.000(4) 0.004(4) -0.001(3)
C16 0.034(5) 0.023(5) 0.019(5) -0.004(4) 0.008(4) 0.002(3)
C17 0.028(5) 0.027(5) 0.023(5) -0.006(4) 0.008(4) 0.006(4)
C18 0.019(5) 0.013(4) 0.037(5) 0.003(3) 0.006(4) 0.003(4)
C19 0.010(4) 0.019(4) 0.015(4) 0.004(3) -0.002(3) 0.004(3)
C20 0.016(4) 0.014(4) 0.019(5) 0.001(3) 0.000(3) 0.000(3)
C21 0.031(5) 0.017(5) 0.029(5) -0.005(4) 0.006(4) 0.002(3)
C22 0.035(5) 0.023(5) 0.020(5) 0.002(4) 0.007(4) -0.006(4)
C23 0.023(5) 0.028(5) 0.020(5) 0.002(4) 0.002(4) 0.004(4)
C24 0.019(4) 0.025(5) 0.017(5) 0.002(4) 0.009(4) -0.001(3)

loop_
_atom_type_symbol
_atom_type_description
_atom_type_scat_dispersion_real
_atom_type_scat_dispersion_imag
_atom_type_scat_source
C C 0.0033 0.0016 'International Tables Vol C Tables 4.2.6.8 and 6.1.1.4'
H H 0.0000 0.0000 'International Tables Vol C Tables 4.2.6.8 and 6.1.1.4'
N N 0.0061 0.0033 'International Tables Vol C Tables 4.2.6.8 and 6.1.1.4'
O O 0.0106 0.0060 'International Tables Vol C Tables 4.2.6.8 and 6.1.1.4'
Cu Cu 0.3201 1.2651 'International Tables Vol C Tables 4.2.6.8 and 6.1.1.4'
I I -0.4742 1.8119 'International Tables Vol C Tables 4.2.6.8 and 6.1.1.4'

loop_
_geom_angle_atom_site_label_1
_geom_angle_atom_site_label_2
_geom_angle_atom_site_label_3
_geom_angle_site_symmetry_1
_geom_angle_site_symmetry_3
_geom_angle
_geom_angle_publ_flag
O1W Cu1 O1 . . 94.3(2) ?
O1W Cu1 N1 . . 168.6(3) ?
O1 Cu1 N1 . . 91.6(3) ?
O1W Cu1 N2 . . 90.5(3) ?
O1 Cu1 N2 . . 161.0(3) ?
N1 Cu1 N2 . . 80.9(3) ?
O1W Cu1 O3 . . 92.6(2) ?
O1 Cu1 O3 . . 98.7(2) ?
N1 Cu1 O3 . . 96.3(2) ?
N2 Cu1 O3 . . 99.5(2) ?
C1 O1 Cu1 . . 126.0(5) ?
C8 O3 Cu1 . . 123.5(5) ?
Cu1 O1W H11 . . 109.5 ?
Cu1 O1W H12 . . 109.5 ?
H11 O1W H12 . . 109.5 ?
C15 N1 C19 . . 118.6(7) ?
C15 N1 Cu1 . . 125.9(5) ?
C19 N1 Cu1 . . 115.5(5) ?
C24 N2 C20 . . 119.1(7) ?
C24 N2 Cu1 . . 125.7(6) ?
C20 N2 Cu1 . . 115.1(5) ?
O2 C1 O1 . . 126.4(8) ?
O2 C1 C2 . . 117.5(7) ?
O1 C1 C2 . . 116.1(7) ?
C7 C2 C3 . . 118.5(8) ?
C7 C2 C1 . . 122.2(8) ?
C3 C2 C1 . . 119.3(7) ?
C4 C3 C2 . . 121.4(8) ?
C4 C3 H3 . . 119.3 ?
C2 C3 H3 . . 119.3 ?
C5 C4 C3 . . 119.4(9) ?
C5 C4 H4 . . 120.3 ?
C3 C4 H4 . . 120.3 ?
C4 C5 C6 . . 120.9(8) ?
C4 C5 I2 . . 120.5(7) ?
C6 C5 I2 . . 118.6(6) ?
C7 C6 C5 . . 119.2(8) ?
C7 C6 H6 . . 120.4 ?
C5 C6 H6 . . 120.4 ?
C6 C7 C2 . . 120.6(8) ?
C6 C7 H7 . . 119.7 ?
C2 C7 H7 . . 119.7 ?
O3 C8 O4 . . 126.4(8) ?
O3 C8 C9 . . 117.7(7) ?
O4 C8 C9 . . 115.9(7) ?
C10 C9 C14 . . 119.1(8) ?
C10 C9 C8 . . 121.7(7) ?
C14 C9 C8 . . 119.1(7) ?
C9 C10 C11 . . 121.6(8) ?
C9 C10 H10 . . 119.2 ?
C11 C10 H10 . . 119.2 ?
C12 C11 C10 . . 117.5(8) ?
C12 C11 H11A . . 121.3 ?
C10 C11 H11A . . 121.3 ?
C13 C12 C11 . . 121.9(8) ?
C13 C12 I1 . . 119.4(6) ?
C11 C12 I1 . . 118.6(7) ?
C14 C13 C12 . . 119.8(8) ?
C14 C13 H13 . . 120.1 ?
C12 C13 H13 . . 120.1 ?
C13 C14 C9 . . 120.0(8) ?
C13 C14 H14 . . 120.0 ?
C9 C14 H14 . . 120.0 ?
N1 C15 C16 . . 123.6(8) ?
N1 C15 H15 . . 118.2 ?
C16 C15 H15 . . 118.2 ?
C17 C16 C15 . . 117.1(8) ?
C17 C16 H16 . . 121.5 ?
C15 C16 H16 . . 121.5 ?
C18 C17 C16 . . 120.6(8) ?
C18 C17 H17 . . 119.7 ?
C16 C17 H17 . . 119.7 ?
C17 C18 C19 . . 118.3(8) ?
C17 C18 H18 . . 120.9 ?
C19 C18 H18 . . 120.9 ?
N1 C19 C18 . . 121.9(7) ?
N1 C19 C20 . . 114.9(7) ?
C18 C19 C20 . . 123.2(7) ?
N2 C20 C21 . . 121.8(7) ?
N2 C20 C19 . . 113.5(7) ?
C21 C20 C19 . . 124.6(7) ?
C22 C21 C20 . . 119.0(8) ?
C22 C21 H21 . . 120.5 ?
C20 C21 H21 . . 120.5 ?
C21 C22 C23 . . 119.1(8) ?
C21 C22 H22 . . 120.4 ?
C23 C22 H22 . . 120.4 ?
C24 C23 C22 . . 119.1(8) ?
C24 C23 H23 . . 120.5 ?
C22 C23 H23 . . 120.5 ?
N2 C24 C23 . . 121.9(8) ?
N2 C24 H24 . . 119.0 ?
C23 C24 H24 . . 119.0 ?

loop_
_geom_bond_atom_site_label_1
_geom_bond_atom_site_label_2
_geom_bond_site_symmetry_2
_geom_bond_distance
_geom_bond_publ_flag
I1 C12 . 2.117(9) ?
I2 C5 . 2.106(8) ?
Cu1 N1 . 1.982(7) y
Cu1 N2 . 2.009(6) y
Cu1 O1 . 1.977(5) y
Cu1 O3 . 2.216(6) y
Cu1 O1W . 1.959(5) y
O1 C1 . 1.275(10) ?
O2 C1 . 1.246(10) ?
O3 C8 . 1.251(10) ?
O4 C8 . 1.268(10) ?
O1W H11 . 0.8400 ?
O1W H12 . 0.8400 ?
N1 C15 . 1.338(11) ?
N1 C19 . 1.344(10) ?
N2 C24 . 1.332(10) ?
N2 C20 . 1.351(10) ?
C1 C2 . 1.513(12) ?
C2 C7 . 1.396(12) ?
C2 C3 . 1.397(12) ?
C3 C4 . 1.369(12) ?
C3 H3 . 0.9500 ?
C4 C5 . 1.367(13) ?
C4 H4 . 0.9500 ?
C5 C6 . 1.409(12) ?
C6 C7 . 1.370(12) ?
C6 H6 . 0.9500 ?
C7 H7 . 0.9500 ?
C8 C9 . 1.521(12) ?
C9 C10 . 1.358(12) ?
C9 C14 . 1.416(11) ?
C10 C11 . 1.395(12) ?
C10 H10 . 0.9500 ?
C11 C12 . 1.390(12) ?
C11 H11A . 0.9500 ?
C12 C13 . 1.369(13) ?
C13 C14 . 1.363(12) ?
C13 H13 . 0.9500 ?
C14 H14 . 0.9500 ?
C15 C16 . 1.387(12) ?
C15 H15 . 0.9500 ?
C16 C17 . 1.386(12) ?
C16 H16 . 0.9500 ?
C17 C18 . 1.380(12) ?
C17 H17 . 0.9500 ?
C18 C19 . 1.394(11) ?
C18 H18 . 0.9500 ?
C19 C20 . 1.484(12) ?
C20 C21 . 1.386(12) ?
C21 C22 . 1.373(12) ?
C21 H21 . 0.9500 ?
C22 C23 . 1.389(13) ?
C22 H22 . 0.9500 ?
C23 C24 . 1.383(12) ?
C23 H23 . 0.9500 ?
C24 H24 . 0.9500 ?

loop_
_geom_hbond_atom_site_label_D
_geom_hbond_atom_site_label_H
_geom_hbond_atom_site_label_A
_geom_hbond_site_symmetry_A
_geom_hbond_distance_DH
_geom_hbond_distance_HA
_geom_hbond_distance_DA
_geom_hbond_angle_DHA
_geom_hbond_publ_flag
O1w H11 O2 . 0.84 1.79 2.560(9) 151.9 yes
O1w H12 O4 . 0.84 1.79 2.575(8) 153.9 yes

loop_
_geom_torsion_atom_site_label_1
_geom_torsion_atom_site_label_2
_geom_torsion_atom_site_label_3
_geom_torsion_atom_site_label_4
_geom_torsion_site_symmetry_1
_geom_torsion_site_symmetry_2
_geom_torsion_site_symmetry_3
_geom_torsion_site_symmetry_4
_geom_torsion
_geom_torsion_publ_flag
O1W Cu1 O1 C1 . . . . 13.0(7) ?
N1 Cu1 O1 C1 . . . . -157.2(7) ?
N2 Cu1 O1 C1 . . . . -91.2(10) ?
O3 Cu1 O1 C1 . . . . 106.2(7) ?
O1W Cu1 O3 C8 . . . . 2.8(6) ?
O1 Cu1 O3 C8 . . . . -91.9(6) ?
N1 Cu1 O3 C8 . . . . 175.6(6) ?
N2 Cu1 O3 C8 . . . . 93.8(6) ?
O1W Cu1 N1 C15 . . . . -138.5(12) ?
O1 Cu1 N1 C15 . . . . -17.7(7) ?
N2 Cu1 N1 C15 . . . . 179.8(7) ?
O3 Cu1 N1 C15 . . . . 81.2(7) ?
O1W Cu1 N1 C19 . . . . 44.0(17) ?
O1 Cu1 N1 C19 . . . . 164.8(6) ?
N2 Cu1 N1 C19 . . . . 2.3(6) ?
O3 Cu1 N1 C19 . . . . -96.3(6) ?
O1W Cu1 N2 C24 . . . . 2.9(7) ?
O1 Cu1 N2 C24 . . . . 107.7(9) ?
N1 Cu1 N2 C24 . . . . 175.3(7) ?
O3 Cu1 N2 C24 . . . . -89.8(7) ?
O1W Cu1 N2 C20 . . . . -172.7(6) ?
O1 Cu1 N2 C20 . . . . -68.0(10) ?
N1 Cu1 N2 C20 . . . . -0.3(6) ?
O3 Cu1 N2 C20 . . . . 94.6(6) ?
Cu1 O1 C1 O2 . . . . 2.1(13) ?
Cu1 O1 C1 C2 . . . . -175.2(5) ?
O2 C1 C2 C7 . . . . -172.9(8) ?
O1 C1 C2 C7 . . . . 4.7(12) ?
O2 C1 C2 C3 . . . . 5.4(13) ?
O1 C1 C2 C3 . . . . -177.0(8) ?
C7 C2 C3 C4 . . . . 2.5(13) ?
C1 C2 C3 C4 . . . . -175.9(9) ?
C2 C3 C4 C5 . . . . -1.8(14) ?
C3 C4 C5 C6 . . . . 1.1(14) ?
C3 C4 C5 I2 . . . . 177.7(7) ?
C4 C5 C6 C7 . . . . -1.1(13) ?
I2 C5 C6 C7 . . . . -177.8(7) ?
C5 C6 C7 C2 . . . . 1.7(13) ?
C3 C2 C7 C6 . . . . -2.4(13) ?
C1 C2 C7 C6 . . . . 175.9(8) ?
Cu1 O3 C8 O4 . . . . -4.6(12) ?
Cu1 O3 C8 C9 . . . . 174.9(5) ?
O3 C8 C9 C10 . . . . 169.1(8) ?
O4 C8 C9 C10 . . . . -11.3(11) ?
O3 C8 C9 C14 . . . . -9.0(11) ?
O4 C8 C9 C14 . . . . 170.5(7) ?
C14 C9 C10 C11 . . . . 3.1(12) ?
C8 C9 C10 C11 . . . . -175.0(7) ?
C9 C10 C11 C12 . . . . -1.6(12) ?
C10 C11 C12 C13 . . . . -1.0(12) ?
C10 C11 C12 I1 . . . . 176.3(6) ?
C11 C12 C13 C14 . . . . 2.0(12) ?
I1 C12 C13 C14 . . . . -175.3(6) ?
C12 C13 C14 C9 . . . . -0.5(12) ?
C10 C9 C14 C13 . . . . -2.1(12) ?
C8 C9 C14 C13 . . . . 176.1(7) ?
C19 N1 C15 C16 . . . . 0.1(13) ?
Cu1 N1 C15 C16 . . . . -177.3(7) ?
N1 C15 C16 C17 . . . . -0.6(14) ?
C15 C16 C17 C18 . . . . 0.6(14) ?
C16 C17 C18 C19 . . . . 0.0(14) ?
C15 N1 C19 C18 . . . . 0.5(12) ?
Cu1 N1 C19 C18 . . . . 178.2(6) ?
C15 N1 C19 C20 . . . . 178.5(7) ?
Cu1 N1 C19 C20 . . . . -3.8(9) ?
C17 C18 C19 N1 . . . . -0.6(13) ?
C17 C18 C19 C20 . . . . -178.4(8) ?
C24 N2 C20 C21 . . . . 0.1(12) ?
Cu1 N2 C20 C21 . . . . 176.0(7) ?
C24 N2 C20 C19 . . . . -177.5(7) ?
Cu1 N2 C20 C19 . . . . -1.5(9) ?
N1 C19 C20 N2 . . . . 3.5(11) ?
C18 C19 C20 N2 . . . . -178.6(8) ?
N1 C19 C20 C21 . . . . -174.0(8) ?
C18 C19 C20 C21 . . . . 4.0(14) ?
N2 C20 C21 C22 . . . . -0.3(14) ?
C19 C20 C21 C22 . . . . 176.9(8) ?
C20 C21 C22 C23 . . . . -0.6(14) ?
C21 C22 C23 C24 . . . . 1.6(14) ?
C20 N2 C24 C23 . . . . 1.1(13) ?
Cu1 N2 C24 C23 . . . . -174.4(6) ?
C22 C23 C24 N2 . . . . -1.9(14) ?
